data_1527260
loop_
_publ_author_name
'Cros, B.'
'Tourne, G.'
'Philippot, E.'

_publ_section_title
;
 Equilibres de phases dans les systemes vanadium-metal-oxygene. II.
 -Structure cristalline du compose Mg V O3 obtenu sous faible pression
;
_journal_name_full 'Bulletin de la Societe Chimique de France (Vol=Year)'
_journal_page_first 1583
_journal_page_last 1586
_journal_volume 1975
_journal_year 1975
_chemical_formula_sum 'Mg O3 V'
_chemical_name_systematic 'Mg (V O3)'
_space_group_IT_number 65
_symmetry_space_group_name_Hall '-C 2 2'
_symmetry_space_group_name_H-M 'C m m m'
_cell_angle_alpha 90
_cell_angle_beta 90
_cell_angle_gamma 90
_cell_formula_units_Z 4
_cell_length_a 5.291
_cell_length_b 10.018
_cell_length_c 5.239
_cell_volume 277.694
_citation_journal_id_ASTM BSCFAS
_cod_data_source_file Cros_BSCFAS_1975_1743.cif
_cod_data_source_block Mg1O3V1
_cod_original_cell_volume 277.6944
_cod_original_formula_sum 'Mg1 O3 V1'
_cod_database_code 1527260

loop_
_symmetry_equiv_pos_as_xyz
x,y,z
-x,-y,z
x,-y,-z
-x,y,-z
-x,-y,-z
x,y,-z
-x,y,z
x,-y,z
x+1/2,y+1/2,z
-x+1/2,-y+1/2,z
x+1/2,-y+1/2,-z
-x+1/2,y+1/2,-z
-x+1/2,-y+1/2,-z
x+1/2,y+1/2,-z
-x+1/2,y+1/2,z
x+1/2,-y+1/2,z

loop_
_atom_site_label
_atom_site_type_symbol
_atom_site_fract_x
_atom_site_fract_y
_atom_site_fract_z
_atom_site_occupancy
_atom_site_U_iso_or_equiv
V1 V+4 0 0.3263 0 1 0.0
Mg1 Mg+2 0 0.1887 0.5 1 0.0
O1 O-2 0.25 0.25 0.248 1 0.0
O3 O-2 0 0 0.5 1 0.0
O2 O-2 0.5 0 0 1 0.0
